data_4085749
loop_
_publ_author_name
'Zhou, Hongwei'
'Sun, Hongjian'
'Zhang, Shumiao'
'Li, Xiaoyan'

_publ_section_title
;
 Synthesis and Reactivity of a Hydrido CNC Pincer Cobalt(III) Complex and
 Its Application in Hydrosilylation of Aldehydes and Ketones
;
_journal_issue 8
_journal_name_full Organometallics
_journal_page_first 1479
_journal_paper_doi 10.1021/om5011929
_journal_volume 34
_journal_year 2015
_chemical_formula_sum 'C28 H38 Co N O2 P2'
_chemical_formula_weight 541.46
_chemical_name_systematic
; 
 ? 
;
_space_group_IT_number 14
_symmetry_cell_setting monoclinic
_symmetry_space_group_name_Hall '-P 2ybc'
_symmetry_space_group_name_H-M 'P 1 21/c 1'
_atom_sites_solution_hydrogens geom
_atom_sites_solution_primary direct
_atom_sites_solution_secondary difmap
_audit_creation_method SHELXL-97
_cell_angle_alpha 90.00
_cell_angle_beta 102.278(3)
_cell_angle_gamma 90.00
_cell_formula_units_Z 4
_cell_length_a 12.9669(5)
_cell_length_b 12.5541(4)
_cell_length_c 17.0366(6)
_cell_measurement_temperature 150(2)
_cell_volume 2709.92(17)
_computing_cell_refinement 'Bruker XSCANS'
_computing_data_collection 'Bruker XSCANS'
_computing_data_reduction 'Bruker SHELXTL'
_computing_molecular_graphics 'Bruker SHELXTL'
_computing_publication_material 'Bruker SHELXTL'
_computing_structure_refinement 'SHELXL-97 (Sheldrick, 1997)'
_computing_structure_solution 'SHELXS-97 (Sheldrick, 1990)'
_diffrn_ambient_temperature 150(2)
_diffrn_measured_fraction_theta_full 0.978
_diffrn_measured_fraction_theta_max 0.978
_diffrn_measurement_device_type 'Bruker P4'
_diffrn_measurement_method '\w scans'
_diffrn_radiation_monochromator graphite
_diffrn_radiation_source 'fine-focus sealed tube'
_diffrn_radiation_type MoK\a
_diffrn_radiation_wavelength 0.71073
_diffrn_reflns_av_R_equivalents 0.0627
_diffrn_reflns_av_sigmaI/netI 0.0559
_diffrn_reflns_limit_h_max 18
_diffrn_reflns_limit_h_min -16
_diffrn_reflns_limit_k_max 17
_diffrn_reflns_limit_k_min -17
_diffrn_reflns_limit_l_max 21
_diffrn_reflns_limit_l_min -23
_diffrn_reflns_number 25134
_diffrn_reflns_theta_full 30.09
_diffrn_reflns_theta_max 30.09
_diffrn_reflns_theta_min 2.03
_exptl_absorpt_coefficient_mu 0.776
_exptl_absorpt_correction_T_max 0.8665
_exptl_absorpt_correction_T_min 0.8477
_exptl_absorpt_correction_type multi-scan
_exptl_absorpt_process_details SABADS
_exptl_crystal_colour orange
_exptl_crystal_density_diffrn 1.327
_exptl_crystal_density_method 'not measured'
_exptl_crystal_description block
_exptl_crystal_F_000 1144
_exptl_crystal_size_max 0.22
_exptl_crystal_size_mid 0.20
_exptl_crystal_size_min 0.19
_refine_diff_density_max 0.605
_refine_diff_density_min -0.514
_refine_diff_density_rms 0.079
_refine_ls_extinction_method none
_refine_ls_goodness_of_fit_ref 0.970
_refine_ls_hydrogen_treatment mixed
_refine_ls_matrix_type full
_refine_ls_number_parameters 307
_refine_ls_number_reflns 7796
_refine_ls_number_restraints 0
_refine_ls_restrained_S_all 0.970
_refine_ls_R_factor_all 0.0583
_refine_ls_R_factor_gt 0.0400
_refine_ls_shift/su_max 0.001
_refine_ls_shift/su_mean 0.000
_refine_ls_structure_factor_coef Fsqd
_refine_ls_weighting_details 'calc w=1/[\s^2^(Fo^2^)+(0.0644P)^2^+0.0000P] where P=(Fo^2^+2Fc^2^)/3'
_refine_ls_weighting_scheme calc
_refine_ls_wR_factor_gt 0.1008
_refine_ls_wR_factor_ref 0.1084
_reflns_number_gt 5928
_reflns_number_total 7796
_reflns_threshold_expression >2sigma(I)
_cod_data_source_file om5011929_si_002.cif
_cod_data_source_block complex-7
_cod_depositor_comments
;
The following automatic conversions were performed:

'_symmetry_cell_setting' value 'Monoclinic' changed to 'monoclinic'
according to
/usr/data/users/saulius/crontab/automatic-downloads/rss-feeds/ACS/lib/dictionaries/cif_core.dic
dictionary named 'cif_core.dic' version 2.4.2 from 2011-04-26.

Automatic conversion script
Id: cif_fix_values 3271 2015-04-21 07:52:19Z andrius 

 Adding full bibliography for 4085746--4085749.cif.
;
_cod_original_sg_symbol_H-M P2(1)/c
_cod_database_code 4085749

loop_
_symmetry_equiv_pos_as_xyz
'x, y, z'
'-x, y+1/2, -z+1/2'
'-x, -y, -z'
'x, -y-1/2, z-1/2'

loop_
_atom_site_label
_atom_site_type_symbol
_atom_site_fract_x
_atom_site_fract_y
_atom_site_fract_z
_atom_site_U_iso_or_equiv
_atom_site_adp_type
_atom_site_occupancy
_atom_site_symmetry_multiplicity
_atom_site_calc_flag
_atom_site_refinement_flags
Co1 Co 0.757466(18) 0.73813(2) 0.076072(14) 0.01616(7) Uani 1 1 d .
P1 P 0.62049(4) 0.68906(4) -0.02081(3) 0.01922(10) Uani 1 1 d .
P2 P 0.88015(4) 0.78347(4) 0.18536(3) 0.02014(10) Uani 1 1 d .
O1 O 0.80798(10) 0.84063(11) 0.00464(8) 0.0209(3) Uani 1 1 d .
O2 O 0.66268(10) 0.84896(12) 0.10681(8) 0.0214(3) Uani 1 1 d .
N1 N 0.83077(12) 0.52434(14) 0.08696(10) 0.0218(3) Uani 1 1 d .
H1D H 0.8682 0.4663 0.0852 0.026 Uiso 1 1 calc R
C1 C 0.49140(14) 0.71937(19) -0.00033(13) 0.0285(4) Uani 1 1 d .
H1A H 0.4362 0.6954 -0.0455 0.043 Uiso 1 1 calc R
H1B H 0.4851 0.7964 0.0067 0.043 Uiso 1 1 calc R
H1C H 0.4834 0.6826 0.0488 0.043 Uiso 1 1 calc R
C2 C 0.61738(17) 0.7561(2) -0.11609(12) 0.0331(5) Uani 1 1 d .
H2A H 0.5560 0.7316 -0.1560 0.050 Uiso 1 1 calc R
H2B H 0.6820 0.7397 -0.1348 0.050 Uiso 1 1 calc R
H2C H 0.6124 0.8333 -0.1088 0.050 Uiso 1 1 calc R
C3 C 0.60574(16) 0.54925(18) -0.05033(13) 0.0291(4) Uani 1 1 d .
H3A H 0.5425 0.5406 -0.0931 0.044 Uiso 1 1 calc R
H3B H 0.5989 0.5059 -0.0039 0.044 Uiso 1 1 calc R
H3C H 0.6679 0.5261 -0.0699 0.044 Uiso 1 1 calc R
C4 C 0.82693(18) 0.8707(2) 0.25291(12) 0.0325(5) Uani 1 1 d .
H4A H 0.8828 0.8884 0.2995 0.049 Uiso 1 1 calc R
H4B H 0.7693 0.8343 0.2710 0.049 Uiso 1 1 calc R
H4C H 0.8002 0.9362 0.2245 0.049 Uiso 1 1 calc R
C5 C 0.99222(16) 0.8619(2) 0.16919(13) 0.0309(5) Uani 1 1 d .
H5A H 1.0398 0.8764 0.2210 0.046 Uiso 1 1 calc R
H5B H 0.9669 0.9293 0.1431 0.046 Uiso 1 1 calc R
H5C H 1.0303 0.8220 0.1348 0.046 Uiso 1 1 calc R
C6 C 0.94058(17) 0.6798(2) 0.25582(12) 0.0302(4) Uani 1 1 d .
H6A H 0.9920 0.7122 0.2998 0.045 Uiso 1 1 calc R
H6B H 0.9763 0.6280 0.2278 0.045 Uiso 1 1 calc R
H6C H 0.8858 0.6437 0.2776 0.045 Uiso 1 1 calc R
C7 C 0.65726(14) 0.94581(16) 0.08511(11) 0.0222(4) Uani 1 1 d .
C8 C 0.71280(16) 0.99306(17) 0.03146(12) 0.0265(4) Uani 1 1 d .
H8A H 0.7028 1.0670 0.0206 0.032 Uiso 1 1 calc R
C9 C 0.78218(14) 0.93749(16) -0.00705(11) 0.0219(4) Uani 1 1 d .
C10 C 0.58213(17) 1.01337(18) 0.11998(15) 0.0315(5) Uani 1 1 d .
H10A H 0.5493 0.9698 0.1557 0.047 Uiso 1 1 calc R
H10B H 0.5273 1.0419 0.0764 0.047 Uiso 1 1 calc R
H10C H 0.6209 1.0724 0.1505 0.047 Uiso 1 1 calc R
C11 C 0.82920(18) 0.99458(19) -0.06898(13) 0.0320(5) Uani 1 1 d .
H11A H 0.8753 0.9457 -0.0904 0.048 Uiso 1 1 calc R
H11B H 0.8704 1.0558 -0.0440 0.048 Uiso 1 1 calc R
H11C H 0.7725 1.0193 -0.1128 0.048 Uiso 1 1 calc R
C12 C 0.84547(13) 0.61888(15) 0.04094(11) 0.0190(3) Uani 1 1 d .
H12A H 0.8119 0.6027 -0.0163 0.023 Uiso 1 1 calc R
C13 C 0.96005(13) 0.64056(16) 0.04273(10) 0.0197(3) Uani 1 1 d .
C14 C 0.98827(15) 0.71207(17) -0.01261(11) 0.0230(4) Uani 1 1 d .
H14A H 0.9346 0.7443 -0.0522 0.028 Uiso 1 1 calc R
C15 C 1.09353(16) 0.73637(18) -0.01028(13) 0.0278(4) Uani 1 1 d .
H15A H 1.1109 0.7868 -0.0470 0.033 Uiso 1 1 calc R
C16 C 1.17366(15) 0.6874(2) 0.04539(13) 0.0308(5) Uani 1 1 d .
H16A H 1.2454 0.7049 0.0473 0.037 Uiso 1 1 calc R
C17 C 1.14767(15) 0.6128(2) 0.09796(12) 0.0283(4) Uani 1 1 d .
H17A H 1.2019 0.5776 0.1352 0.034 Uiso 1 1 calc R
C18 C 1.04202(14) 0.58950(17) 0.09637(11) 0.0230(4) Uani 1 1 d .
H18A H 1.0253 0.5378 0.1325 0.028 Uiso 1 1 calc R
C19 C 0.75497(13) 0.52958(16) 0.13384(10) 0.0191(3) Uani 1 1 d .
C20 C 0.72579(13) 0.43813(16) 0.17420(10) 0.0198(3) Uani 1 1 d .
C21 C 0.76987(15) 0.33538(17) 0.16996(12) 0.0243(4) Uani 1 1 d .
H21A H 0.8222 0.3256 0.1392 0.029 Uiso 1 1 calc R
C22 C 0.73860(16) 0.24973(18) 0.20940(13) 0.0288(4) Uani 1 1 d .
H22A H 0.7684 0.1815 0.2048 0.035 Uiso 1 1 calc R
C23 C 0.66237(17) 0.26286(18) 0.25664(13) 0.0291(4) Uani 1 1 d .
H23A H 0.6410 0.2036 0.2840 0.035 Uiso 1 1 calc R
C24 C 0.61923(16) 0.36113(18) 0.26287(11) 0.0258(4) Uani 1 1 d .
H24A H 0.5679 0.3689 0.2948 0.031 Uiso 1 1 calc R
C25 C 0.64882(14) 0.45217(17) 0.22295(10) 0.0206(3) Uani 1 1 d .
C26 C 0.60490(15) 0.55407(17) 0.22891(11) 0.0227(4) Uani 1 1 d .
H26A H 0.5541 0.5636 0.2611 0.027 Uiso 1 1 calc R
C27 C 0.63500(14) 0.64002(16) 0.18838(11) 0.0217(4) Uani 1 1 d .
H27A H 0.6044 0.7078 0.1933 0.026 Uiso 1 1 calc R
C28 C 0.71053(13) 0.62957(15) 0.13963(10) 0.0182(3) Uani 1 1 d .

loop_
_atom_site_aniso_label
_atom_site_aniso_U_11
_atom_site_aniso_U_22
_atom_site_aniso_U_33
_atom_site_aniso_U_23
_atom_site_aniso_U_13
_atom_site_aniso_U_12
Co1 0.01756(11) 0.01361(12) 0.01758(11) -0.00003(9) 0.00436(8) -0.00045(9)
P1 0.01915(19) 0.0178(2) 0.0198(2) 0.00034(17) 0.00207(15) -0.00050(18)
P2 0.0224(2) 0.0191(2) 0.01863(19) -0.00167(17) 0.00361(16) -0.00287(18)
O1 0.0237(6) 0.0163(6) 0.0236(6) 0.0020(5) 0.0071(5) -0.0004(5)
O2 0.0226(6) 0.0166(7) 0.0267(6) -0.0012(5) 0.0091(5) 0.0000(5)
N1 0.0226(7) 0.0142(8) 0.0305(8) 0.0015(6) 0.0101(6) 0.0025(6)
C1 0.0190(7) 0.0292(11) 0.0360(10) -0.0006(9) 0.0033(7) -0.0004(8)
C2 0.0347(10) 0.0413(14) 0.0204(8) 0.0063(9) -0.0010(7) -0.0048(10)
C3 0.0261(9) 0.0238(10) 0.0344(10) -0.0078(9) 0.0001(8) -0.0018(8)
C4 0.0363(10) 0.0333(13) 0.0272(9) -0.0115(9) 0.0053(8) -0.0009(10)
C5 0.0271(9) 0.0336(12) 0.0312(9) 0.0001(9) 0.0041(7) -0.0119(9)
C6 0.0366(10) 0.0291(12) 0.0222(8) 0.0024(8) -0.0001(7) 0.0024(9)
C7 0.0215(8) 0.0175(9) 0.0276(9) -0.0023(7) 0.0055(7) 0.0006(7)
C8 0.0318(9) 0.0148(9) 0.0343(10) 0.0030(8) 0.0103(8) 0.0013(8)
C9 0.0233(8) 0.0180(9) 0.0238(8) 0.0020(7) 0.0038(7) -0.0020(7)
C10 0.0301(9) 0.0218(10) 0.0457(12) -0.0044(9) 0.0151(9) 0.0037(8)
C11 0.0389(11) 0.0251(11) 0.0356(10) 0.0072(9) 0.0157(9) -0.0020(9)
C12 0.0197(7) 0.0163(8) 0.0218(7) -0.0008(7) 0.0060(6) 0.0007(7)
C13 0.0207(7) 0.0177(9) 0.0213(7) -0.0034(7) 0.0057(6) 0.0009(7)
C14 0.0242(8) 0.0224(10) 0.0237(8) -0.0010(7) 0.0081(7) 0.0020(7)
C15 0.0300(9) 0.0260(11) 0.0317(9) -0.0045(8) 0.0163(8) -0.0037(8)
C16 0.0215(8) 0.0341(12) 0.0387(11) -0.0097(10) 0.0109(8) -0.0054(9)
C17 0.0207(8) 0.0323(12) 0.0301(9) -0.0054(9) 0.0014(7) 0.0025(8)
C18 0.0238(8) 0.0213(10) 0.0239(8) -0.0012(7) 0.0048(7) 0.0029(7)
C19 0.0200(7) 0.0171(9) 0.0196(7) -0.0011(7) 0.0032(6) -0.0021(7)
C20 0.0201(7) 0.0180(9) 0.0189(7) 0.0005(7) -0.0010(6) -0.0014(7)
C21 0.0250(8) 0.0182(9) 0.0281(9) 0.0018(8) 0.0019(7) 0.0014(7)
C22 0.0296(9) 0.0175(10) 0.0365(10) 0.0064(8) 0.0010(8) 0.0000(8)
C23 0.0323(9) 0.0216(10) 0.0312(9) 0.0095(8) 0.0015(8) -0.0057(8)
C24 0.0297(9) 0.0239(10) 0.0225(8) 0.0051(8) 0.0028(7) -0.0057(8)
C25 0.0222(7) 0.0203(9) 0.0178(7) 0.0016(7) 0.0008(6) -0.0038(7)
C26 0.0273(8) 0.0216(10) 0.0209(8) -0.0005(7) 0.0087(7) -0.0029(8)
C27 0.0258(8) 0.0179(9) 0.0223(8) -0.0031(7) 0.0074(7) -0.0011(7)
C28 0.0220(7) 0.0148(8) 0.0173(7) -0.0002(7) 0.0033(6) -0.0028(7)

loop_
_atom_type_symbol
_atom_type_description
_atom_type_scat_dispersion_real
_atom_type_scat_dispersion_imag
_atom_type_scat_source
C C 0.0033 0.0016 'International Tables Vol C Tables 4.2.6.8 and 6.1.1.4'
H H 0.0000 0.0000 'International Tables Vol C Tables 4.2.6.8 and 6.1.1.4'
N N 0.0061 0.0033 'International Tables Vol C Tables 4.2.6.8 and 6.1.1.4'
O O 0.0106 0.0060 'International Tables Vol C Tables 4.2.6.8 and 6.1.1.4'
P P 0.1023 0.0942 'International Tables Vol C Tables 4.2.6.8 and 6.1.1.4'
Co Co 0.3494 0.9721 'International Tables Vol C Tables 4.2.6.8 and 6.1.1.4'

loop_
_geom_angle_atom_site_label_1
_geom_angle_atom_site_label_2
_geom_angle_atom_site_label_3
_geom_angle
C28 Co1 O1 175.32(7)
C28 Co1 O2 93.45(7)
O1 Co1 O2 90.62(6)
C28 Co1 C12 84.78(7)
O1 Co1 C12 91.02(6)
O2 Co1 C12 176.06(6)
C28 Co1 P1 85.61(5)
O1 Co1 P1 92.30(4)
O2 Co1 P1 87.08(4)
C12 Co1 P1 89.28(5)
C28 Co1 P2 88.05(5)
O1 Co1 P2 94.37(4)
O2 Co1 P2 88.46(4)
C12 Co1 P2 94.99(5)
P1 Co1 P2 172.013(19)
C2 P1 C1 103.12(11)
C2 P1 C3 102.59(11)
C1 P1 C3 101.95(10)
C2 P1 Co1 113.18(8)
C1 P1 Co1 114.76(7)
C3 P1 Co1 119.22(7)
C5 P2 C4 101.04(11)
C5 P2 C6 103.83(11)
C4 P2 C6 100.34(11)
C5 P2 Co1 117.22(7)
C4 P2 Co1 112.19(7)
C6 P2 Co1 119.46(8)
C9 O1 Co1 127.69(12)
C7 O2 Co1 126.16(11)
C19 N1 C12 117.31(15)
C19 N1 H1D 121.3
C12 N1 H1D 121.3
P1 C1 H1A 109.5
P1 C1 H1B 109.5
H1A C1 H1B 109.5
P1 C1 H1C 109.5
H1A C1 H1C 109.5
H1B C1 H1C 109.5
P1 C2 H2A 109.5
P1 C2 H2B 109.5
H2A C2 H2B 109.5
P1 C2 H2C 109.5
H2A C2 H2C 109.5
H2B C2 H2C 109.5
P1 C3 H3A 109.5
P1 C3 H3B 109.5
H3A C3 H3B 109.5
P1 C3 H3C 109.5
H3A C3 H3C 109.5
H3B C3 H3C 109.5
P2 C4 H4A 109.5
P2 C4 H4B 109.5
H4A C4 H4B 109.5
P2 C4 H4C 109.5
H4A C4 H4C 109.5
H4B C4 H4C 109.5
P2 C5 H5A 109.5
P2 C5 H5B 109.5
H5A C5 H5B 109.5
P2 C5 H5C 109.5
H5A C5 H5C 109.5
H5B C5 H5C 109.5
P2 C6 H6A 109.5
P2 C6 H6B 109.5
H6A C6 H6B 109.5
P2 C6 H6C 109.5
H6A C6 H6C 109.5
H6B C6 H6C 109.5
O2 C7 C8 126.03(18)
O2 C7 C10 115.17(17)
C8 C7 C10 118.78(19)
C9 C8 C7 124.03(19)
C9 C8 H8A 118.0
C7 C8 H8A 118.0
O1 C9 C8 125.25(17)
O1 C9 C11 115.74(17)
C8 C9 C11 119.00(19)
C7 C10 H10A 109.5
C7 C10 H10B 109.5
H10A C10 H10B 109.5
C7 C10 H10C 109.5
H10A C10 H10C 109.5
H10B C10 H10C 109.5
C9 C11 H11A 109.5
C9 C11 H11B 109.5
H11A C11 H11B 109.5
C9 C11 H11C 109.5
H11A C11 H11C 109.5
H11B C11 H11C 109.5
N1 C12 C13 112.22(15)
N1 C12 Co1 107.06(10)
C13 C12 Co1 118.11(13)
N1 C12 H12A 106.2
C13 C12 H12A 106.2
Co1 C12 H12A 106.2
C18 C13 C14 117.39(16)
C18 C13 C12 122.65(17)
C14 C13 C12 119.92(16)
C15 C14 C13 120.99(19)
C15 C14 H14A 119.5
C13 C14 H14A 119.5
C14 C15 C16 120.55(19)
C14 C15 H15A 119.7
C16 C15 H15A 119.7
C17 C16 C15 119.32(18)
C17 C16 H16A 120.3
C15 C16 H16A 120.3
C16 C17 C18 120.13(19)
C16 C17 H17A 119.9
C18 C17 H17A 119.9
C17 C18 C13 121.47(19)
C17 C18 H18A 119.3
C13 C18 H18A 119.3
N1 C19 C28 115.83(16)
N1 C19 C20 121.91(17)
C28 C19 C20 122.25(15)
C21 C20 C19 123.70(16)
C21 C20 C25 118.50(17)
C19 C20 C25 117.79(17)
C22 C21 C20 121.51(18)
C22 C21 H21A 119.2
C20 C21 H21A 119.2
C21 C22 C23 120.2(2)
C21 C22 H22A 119.9
C23 C22 H22A 119.9
C24 C23 C22 119.82(19)
C24 C23 H23A 120.1
C22 C23 H23A 120.1
C23 C24 C25 122.05(18)
C23 C24 H24A 119.0
C25 C24 H24A 119.0
C26 C25 C24 122.61(17)
C26 C25 C20 119.49(17)
C24 C25 C20 117.90(18)
C27 C26 C25 120.69(16)
C27 C26 H26A 119.7
C25 C26 H26A 119.7
C26 C27 C28 121.61(18)
C26 C27 H27A 119.2
C28 C27 H27A 119.2
C19 C28 C27 118.17(16)
C19 C28 Co1 114.48(12)
C27 C28 Co1 127.32(15)

loop_
_geom_bond_atom_site_label_1
_geom_bond_atom_site_label_2
_geom_bond_distance
Co1 C28 1.9184(17)
Co1 O1 1.9761(13)
Co1 O2 1.9986(13)
Co1 C12 2.0475(18)
Co1 P1 2.2387(5)
Co1 P2 2.2498(5)
P1 C2 1.822(2)
P1 C1 1.8211(19)
P1 C3 1.825(2)
P2 C5 1.824(2)
P2 C4 1.827(2)
P2 C6 1.830(2)
O1 C9 1.266(2)
O2 C7 1.268(2)
N1 C19 1.394(2)
N1 C12 1.457(2)
N1 H1D 0.8800
C1 H1A 0.9800
C1 H1B 0.9800
C1 H1C 0.9800
C2 H2A 0.9800
C2 H2B 0.9800
C2 H2C 0.9800
C3 H3A 0.9800
C3 H3B 0.9800
C3 H3C 0.9800
C4 H4A 0.9800
C4 H4B 0.9800
C4 H4C 0.9800
C5 H5A 0.9800
C5 H5B 0.9800
C5 H5C 0.9800
C6 H6A 0.9800
C6 H6B 0.9800
C6 H6C 0.9800
C7 C8 1.409(3)
C7 C10 1.506(3)
C8 C9 1.406(3)
C8 H8A 0.9500
C9 C11 1.507(3)
C10 H10A 0.9800
C10 H10B 0.9800
C10 H10C 0.9800
C11 H11A 0.9800
C11 H11B 0.9800
C11 H11C 0.9800
C12 C13 1.504(2)
C12 H12A 1.0000
C13 C18 1.401(3)
C13 C14 1.406(3)
C14 C15 1.391(3)
C14 H14A 0.9500
C15 C16 1.392(3)
C15 H15A 0.9500
C16 C17 1.386(3)
C16 H16A 0.9500
C17 C18 1.396(3)
C17 H17A 0.9500
C18 H18A 0.9500
C19 C28 1.393(3)
C19 C20 1.430(3)
C20 C21 1.419(3)
C20 C25 1.439(2)
C21 C22 1.374(3)
C21 H21A 0.9500
C22 C23 1.411(3)
C22 H22A 0.9500
C23 C24 1.368(3)
C23 H23A 0.9500
C24 C25 1.424(3)
C24 H24A 0.9500
C25 C26 1.413(3)
C26 C27 1.381(3)
C26 H26A 0.9500
C27 C28 1.419(2)
C27 H27A 0.9500
